data_4073036
loop_
_publ_author_name
'Gibson, Susan E.'
'Kaufmann, Karina A. C.'
'Haycock, Peter R.'
'White, Andrew J. P.'
'Hardick, David J.'
'Tozer, Matthew J.'

_publ_section_title
;
 Pendant Alkenes Promote Cobalt&#x2212;Cobalt Bond Cleavage in
 (Alkyne)(binap)tetracarbonyldicobalt(0) Complexes
;
_journal_issue 7
_journal_name_full Organometallics
_journal_page_first 1578
_journal_paper_doi 10.1021/om070022v
_journal_volume 26
_journal_year 2007
_chemical_formula_sum 'C46 H33 Co O2 P2'
_chemical_formula_weight 738.59
_chemical_name_systematic
; 
 ? 
;
_space_group_IT_number 14
_symmetry_cell_setting monoclinic
_symmetry_space_group_name_Hall '-P 2yn'
_symmetry_space_group_name_H-M 'P 1 21/n 1'
_atom_sites_solution_hydrogens geom
_atom_sites_solution_primary direct
_atom_sites_solution_secondary difmap
_audit_creation_method SHELXL-97
_cell_angle_alpha 90.00
_cell_angle_beta 110.517(4)
_cell_angle_gamma 90.00
_cell_formula_units_Z 4
_cell_length_a 15.0501(7)
_cell_length_b 14.7142(7)
_cell_length_c 17.0825(8)
_cell_measurement_temperature 173(2)
_cell_measurement_theta_max 32.6605
_cell_measurement_theta_min 3.8131
_cell_volume 3543.0(3)
_computing_cell_refinement 'CrysAlis RED, Oxford Diffraction Ltd'
_computing_data_collection 'CrysAlis CCD, Oxford Diffraction Ltd'
_computing_data_reduction 'CrysAlis RED, Oxford Diffraction Ltd'
_computing_molecular_graphics 'Bruker SHELXTL'
_computing_publication_material 'Bruker SHELXTL'
_computing_structure_refinement 'SHELXL-97 (Sheldrick, 1997)'
_computing_structure_solution 'SHELXS-97 (Sheldrick, 1990)'
_diffrn_ambient_temperature 173(2)
_diffrn_detector_area_resol_mean 15.9863
_diffrn_measured_fraction_theta_full 0.940
_diffrn_measured_fraction_theta_max 0.940
_diffrn_measurement_device_type 'OD Xcalibur 3'
_diffrn_measurement_method \w
_diffrn_radiation_monochromator graphite
_diffrn_radiation_source 'Enhance (Mo) X-ray Source'
_diffrn_radiation_type MoK\a
_diffrn_radiation_wavelength 0.71073
_diffrn_reflns_av_R_equivalents 0.1043
_diffrn_reflns_av_sigmaI/netI 0.2005
_diffrn_reflns_limit_h_max 20
_diffrn_reflns_limit_h_min -22
_diffrn_reflns_limit_k_max 22
_diffrn_reflns_limit_k_min -21
_diffrn_reflns_limit_l_max 21
_diffrn_reflns_limit_l_min -25
_diffrn_reflns_number 39470
_diffrn_reflns_theta_full 32.74
_diffrn_reflns_theta_max 32.74
_diffrn_reflns_theta_min 4.00
_exptl_absorpt_coefficient_mu 0.615
_exptl_absorpt_correction_type none
_exptl_crystal_colour Brown
_exptl_crystal_density_diffrn 1.385
_exptl_crystal_density_method 'not measured'
_exptl_crystal_description needles
_exptl_crystal_F_000 1528
_exptl_crystal_size_max 0.12
_exptl_crystal_size_mid 0.05
_exptl_crystal_size_min 0.04
_refine_diff_density_max 0.732
_refine_diff_density_min -0.318
_refine_diff_density_rms 0.069
_refine_ls_extinction_method none
_refine_ls_goodness_of_fit_ref 1.087
_refine_ls_hydrogen_treatment mixed
_refine_ls_matrix_type full
_refine_ls_number_parameters 464
_refine_ls_number_reflns 12274
_refine_ls_number_restraints 0
_refine_ls_restrained_S_all 1.087
_refine_ls_R_factor_all 0.2435
_refine_ls_R_factor_gt 0.0939
_refine_ls_shift/su_max 0.000
_refine_ls_shift/su_mean 0.000
_refine_ls_structure_factor_coef Fsqd
_refine_ls_weighting_details 'calc w=1/[\s^2^(Fo^2^)+(0.0336P)^2^+0.0000P] where P=(Fo^2^+2Fc^2^)/3'
_refine_ls_weighting_scheme calc
_refine_ls_wR_factor_gt 0.1137
_refine_ls_wR_factor_ref 0.1546
_reflns_number_gt 5717
_reflns_number_total 12274
_reflns_threshold_expression >2sigma(I)
_cod_data_source_file om070022vsi20070109_044444.cif
_cod_data_source_block Compound_7
_cod_depositor_comments
;
The following automatic conversions were performed:

'_symmetry_cell_setting' value 'Monoclinic' changed to 'monoclinic'
according to /home/saulius/struct/CIF-dictionaries/cif_core.dic
dictionary named 'cif_core.dic' version 2.4.1 from 2010-06-29.

Automatic conversion script
Id: cif_fix_values 1715 2011-07-08 13:25:40Z adriana 
;
_cod_original_sg_symbol_H-M P2(1)/n
_cod_database_code 4073036

loop_
_symmetry_equiv_pos_as_xyz
'x, y, z'
'-x+1/2, y+1/2, -z+1/2'
'-x, -y, -z'
'x-1/2, -y-1/2, z-1/2'

loop_
_atom_site_label
_atom_site_type_symbol
_atom_site_fract_x
_atom_site_fract_y
_atom_site_fract_z
_atom_site_U_iso_or_equiv
_atom_site_adp_type
_atom_site_occupancy
_atom_site_symmetry_multiplicity
_atom_site_calc_flag
_atom_site_refinement_flags
Co Co 0.26308(4) 0.82807(4) 0.52622(3) 0.02915(15) Uani 1 1 d .
H H 0.224(3) 0.882(3) 0.573(3) 0.070(14) Uiso 1 1 d .
P1 P 0.34024(7) 0.73383(7) 0.47338(6) 0.0256(2) Uani 1 1 d .
P2 P 0.17434(6) 0.72232(7) 0.55418(6) 0.0254(2) Uani 1 1 d .
C1 C 0.3637(3) 0.8672(3) 0.6041(3) 0.0379(10) Uani 1 1 d .
O1 O 0.4289(2) 0.8983(2) 0.65516(18) 0.0537(9) Uani 1 1 d .
C2 C 0.2058(3) 0.8985(3) 0.4412(3) 0.0391(10) Uani 1 1 d .
O2 O 0.1704(2) 0.9496(2) 0.3885(2) 0.0641(10) Uani 1 1 d .
C3 C 0.3757(3) 0.6355(2) 0.5423(2) 0.0261(9) Uani 1 1 d .
C4 C 0.4644(3) 0.6362(3) 0.6095(2) 0.0340(10) Uani 1 1 d .
H4A H 0.5079 0.6841 0.6127 0.041 Uiso 1 1 calc R
C5 C 0.4886(3) 0.5709(3) 0.6689(2) 0.0385(11) Uani 1 1 d .
H5A H 0.5488 0.5738 0.7125 0.046 Uiso 1 1 calc R
C6 C 0.4268(3) 0.4987(3) 0.6677(2) 0.0353(10) Uani 1 1 d .
C7 C 0.4499(3) 0.4302(3) 0.7291(3) 0.0474(12) Uani 1 1 d .
H7A H 0.5098 0.4320 0.7730 0.057 Uiso 1 1 calc R
C8 C 0.3892(4) 0.3621(3) 0.7271(3) 0.0532(13) Uani 1 1 d .
H8A H 0.4068 0.3160 0.7687 0.064 Uiso 1 1 calc R
C9 C 0.3001(4) 0.3596(3) 0.6635(3) 0.0528(13) Uani 1 1 d .
H9A H 0.2573 0.3117 0.6623 0.063 Uiso 1 1 calc R
C10 C 0.2737(3) 0.4258(3) 0.6026(2) 0.0383(10) Uani 1 1 d .
H10A H 0.2125 0.4237 0.5605 0.046 Uiso 1 1 calc R
C11 C 0.3365(3) 0.4966(3) 0.6019(2) 0.0297(9) Uani 1 1 d .
C12 C 0.3116(2) 0.5670(2) 0.5406(2) 0.0241(8) Uani 1 1 d .
C13 C 0.2140(2) 0.5662(2) 0.4758(2) 0.0218(8) Uani 1 1 d .
C14 C 0.1939(3) 0.5012(2) 0.4098(2) 0.0274(9) Uani 1 1 d .
C15 C 0.2635(3) 0.4412(3) 0.4011(2) 0.0334(9) Uani 1 1 d .
H15A H 0.3257 0.4420 0.4417 0.040 Uiso 1 1 calc R
C16 C 0.2427(3) 0.3821(3) 0.3355(3) 0.0464(11) Uani 1 1 d .
H16A H 0.2908 0.3432 0.3304 0.056 Uiso 1 1 calc R
C17 C 0.1511(3) 0.3783(3) 0.2756(3) 0.0494(12) Uani 1 1 d .
H17A H 0.1372 0.3362 0.2307 0.059 Uiso 1 1 calc R
C18 C 0.0820(3) 0.4348(3) 0.2815(2) 0.0426(11) Uani 1 1 d .
H18A H 0.0202 0.4319 0.2403 0.051 Uiso 1 1 calc R
C19 C 0.1011(3) 0.4979(3) 0.3482(2) 0.0309(9) Uani 1 1 d .
C20 C 0.0323(3) 0.5600(3) 0.3547(2) 0.0346(10) Uani 1 1 d .
H20A H -0.0300 0.5580 0.3143 0.042 Uiso 1 1 calc R
C21 C 0.0529(2) 0.6217(3) 0.4167(2) 0.0302(9) Uani 1 1 d .
H21A H 0.0052 0.6631 0.4184 0.036 Uiso 1 1 calc R
C22 C 0.1447(2) 0.6263(2) 0.4798(2) 0.0238(8) Uani 1 1 d .
C23 C 0.0571(3) 0.7621(3) 0.5518(2) 0.0295(9) Uani 1 1 d .
C24 C 0.0352(3) 0.8527(3) 0.5404(2) 0.0390(10) Uani 1 1 d .
H24A H 0.0792 0.8933 0.5304 0.047 Uiso 1 1 calc R
C25 C -0.0497(3) 0.8864(3) 0.5431(3) 0.0457(12) Uani 1 1 d .
H25A H -0.0626 0.9497 0.5363 0.055 Uiso 1 1 calc R
C26 C -0.1147(3) 0.8293(3) 0.5553(2) 0.0436(11) Uani 1 1 d .
H26A H -0.1727 0.8524 0.5577 0.052 Uiso 1 1 calc R
C27 C -0.0957(3) 0.7381(3) 0.5642(3) 0.0484(12) Uani 1 1 d .
H27A H -0.1415 0.6975 0.5710 0.058 Uiso 1 1 calc R
C28 C -0.0104(3) 0.7052(3) 0.5634(3) 0.0433(11) Uani 1 1 d .
H28A H 0.0024 0.6420 0.5710 0.052 Uiso 1 1 calc R
C29 C 0.2224(2) 0.6670(3) 0.6573(2) 0.0274(9) Uani 1 1 d .
C30 C 0.3018(3) 0.7029(3) 0.7189(2) 0.0383(10) Uani 1 1 d .
H30A H 0.3307 0.7562 0.7075 0.046 Uiso 1 1 calc R
C31 C 0.3393(3) 0.6622(3) 0.7966(2) 0.0455(12) Uani 1 1 d .
H31A H 0.3938 0.6876 0.8378 0.055 Uiso 1 1 calc R
C32 C 0.2987(3) 0.5862(3) 0.8143(3) 0.0465(12) Uani 1 1 d .
H32A H 0.3247 0.5586 0.8678 0.056 Uiso 1 1 calc R
C33 C 0.2204(3) 0.5496(3) 0.7551(3) 0.0500(12) Uani 1 1 d .
H33A H 0.1913 0.4970 0.7677 0.060 Uiso 1 1 calc R
C34 C 0.1834(3) 0.5889(3) 0.6770(2) 0.0413(11) Uani 1 1 d .
H34A H 0.1300 0.5618 0.6359 0.050 Uiso 1 1 calc R
C35 C 0.2835(3) 0.6899(3) 0.3671(2) 0.0282(9) Uani 1 1 d .
C36 C 0.3301(3) 0.6323(3) 0.3304(2) 0.0390(10) Uani 1 1 d .
H36A H 0.3931 0.6133 0.3610 0.047 Uiso 1 1 calc R
C37 C 0.2855(3) 0.6021(3) 0.2490(3) 0.0480(12) Uani 1 1 d .
H37A H 0.3183 0.5631 0.2241 0.058 Uiso 1 1 calc R
C38 C 0.1944(3) 0.6281(3) 0.2045(3) 0.0494(13) Uani 1 1 d .
H38A H 0.1639 0.6066 0.1491 0.059 Uiso 1 1 calc R
C39 C 0.1475(3) 0.6851(3) 0.2401(2) 0.0433(12) Uani 1 1 d .
H39A H 0.0841 0.7028 0.2093 0.052 Uiso 1 1 calc R
C40 C 0.1916(3) 0.7170(3) 0.3206(2) 0.0325(9) Uani 1 1 d .
H40A H 0.1589 0.7577 0.3443 0.039 Uiso 1 1 calc R
C41 C 0.4511(3) 0.7799(3) 0.4674(2) 0.0299(9) Uani 1 1 d .
C42 C 0.5295(3) 0.7278(3) 0.4709(2) 0.0398(10) Uani 1 1 d .
H42A H 0.5289 0.6641 0.4799 0.048 Uiso 1 1 calc R
C43 C 0.6080(3) 0.7679(4) 0.4615(3) 0.0480(12) Uani 1 1 d .
H43A H 0.6617 0.7317 0.4657 0.058 Uiso 1 1 calc R
C44 C 0.6094(3) 0.8591(4) 0.4462(3) 0.0478(12) Uani 1 1 d .
H44A H 0.6633 0.8861 0.4390 0.057 Uiso 1 1 calc R
C45 C 0.5326(3) 0.9107(3) 0.4414(2) 0.0441(11) Uani 1 1 d .
H45A H 0.5330 0.9740 0.4303 0.053 Uiso 1 1 calc R
C46 C 0.4536(3) 0.8718(3) 0.4525(2) 0.0352(10) Uani 1 1 d .
H46A H 0.4009 0.9088 0.4499 0.042 Uiso 1 1 calc R

loop_
_atom_site_aniso_label
_atom_site_aniso_U_11
_atom_site_aniso_U_22
_atom_site_aniso_U_33
_atom_site_aniso_U_23
_atom_site_aniso_U_13
_atom_site_aniso_U_12
Co 0.0319(3) 0.0246(3) 0.0318(3) -0.0014(3) 0.0122(2) -0.0001(3)
P1 0.0267(5) 0.0244(5) 0.0247(5) 0.0024(4) 0.0077(4) 0.0000(4)
P2 0.0268(5) 0.0268(6) 0.0224(5) -0.0026(4) 0.0082(4) -0.0001(4)
C1 0.050(3) 0.035(2) 0.033(2) -0.002(2) 0.021(2) -0.004(2)
O1 0.055(2) 0.059(2) 0.0401(18) -0.0104(16) 0.0067(16) -0.0171(17)
C2 0.045(3) 0.035(3) 0.044(3) -0.007(2) 0.025(2) 0.004(2)
O2 0.086(2) 0.052(2) 0.058(2) 0.0256(18) 0.0291(19) 0.0310(19)
C3 0.029(2) 0.024(2) 0.023(2) -0.0021(16) 0.0072(17) -0.0008(17)
C4 0.025(2) 0.041(3) 0.028(2) -0.0005(19) 0.0002(18) -0.0005(18)
C5 0.032(2) 0.049(3) 0.028(2) 0.002(2) 0.0019(18) 0.007(2)
C6 0.045(3) 0.037(3) 0.026(2) 0.0060(19) 0.015(2) 0.007(2)
C7 0.053(3) 0.057(3) 0.029(2) 0.018(2) 0.010(2) 0.011(2)
C8 0.079(4) 0.047(3) 0.034(3) 0.021(2) 0.019(3) 0.009(3)
C9 0.078(4) 0.041(3) 0.043(3) 0.009(2) 0.026(3) -0.009(2)
C10 0.050(3) 0.034(2) 0.031(2) 0.001(2) 0.015(2) -0.004(2)
C11 0.038(2) 0.027(2) 0.025(2) -0.0018(17) 0.0126(18) 0.0015(18)
C12 0.029(2) 0.024(2) 0.0181(19) -0.0007(16) 0.0073(16) 0.0050(17)
C13 0.025(2) 0.0203(19) 0.0209(19) 0.0014(16) 0.0085(16) -0.0038(15)
C14 0.034(2) 0.025(2) 0.025(2) 0.0000(17) 0.0133(18) -0.0046(17)
C15 0.040(2) 0.029(2) 0.032(2) 0.0007(19) 0.0136(19) 0.0006(19)
C16 0.065(3) 0.037(3) 0.045(3) -0.007(2) 0.029(3) 0.002(2)
C17 0.075(3) 0.042(3) 0.031(3) -0.018(2) 0.018(3) -0.007(3)
C18 0.057(3) 0.042(3) 0.024(2) -0.007(2) 0.008(2) -0.010(2)
C19 0.039(2) 0.028(2) 0.023(2) -0.0004(18) 0.0078(18) -0.0090(19)
C20 0.030(2) 0.039(3) 0.026(2) -0.001(2) -0.0012(18) -0.0072(19)
C21 0.028(2) 0.028(2) 0.030(2) 0.0017(18) 0.0052(18) -0.0017(18)
C22 0.028(2) 0.022(2) 0.021(2) 0.0021(16) 0.0089(16) -0.0052(16)
C23 0.030(2) 0.034(2) 0.022(2) -0.0039(18) 0.0064(17) -0.0011(18)
C24 0.035(2) 0.039(3) 0.044(3) 0.004(2) 0.015(2) 0.005(2)
C25 0.047(3) 0.041(3) 0.049(3) 0.007(2) 0.016(2) 0.016(2)
C26 0.030(2) 0.060(3) 0.040(3) -0.007(2) 0.0103(19) 0.009(2)
C27 0.034(3) 0.053(3) 0.060(3) -0.001(3) 0.018(2) -0.006(2)
C28 0.036(2) 0.034(2) 0.065(3) 0.001(2) 0.024(2) -0.003(2)
C29 0.029(2) 0.028(2) 0.0224(19) -0.0060(17) 0.0067(16) 0.0039(18)
C30 0.044(3) 0.035(2) 0.032(2) -0.007(2) 0.008(2) -0.003(2)
C31 0.046(3) 0.048(3) 0.027(2) -0.004(2) -0.007(2) 0.004(2)
C32 0.056(3) 0.059(3) 0.024(2) 0.009(2) 0.013(2) 0.007(3)
C33 0.048(3) 0.062(3) 0.037(3) 0.012(2) 0.011(2) -0.009(2)
C34 0.033(2) 0.057(3) 0.026(2) 0.011(2) 0.0013(19) -0.007(2)
C35 0.035(2) 0.025(2) 0.026(2) 0.0071(17) 0.0110(18) -0.0032(17)
C36 0.044(2) 0.039(3) 0.031(2) -0.004(2) 0.008(2) -0.003(2)
C37 0.060(3) 0.055(3) 0.033(3) -0.014(2) 0.022(2) -0.010(2)
C38 0.064(3) 0.055(3) 0.022(2) -0.003(2) 0.007(2) -0.021(3)
C39 0.045(3) 0.041(3) 0.030(2) 0.007(2) -0.003(2) -0.009(2)
C40 0.038(2) 0.025(2) 0.031(2) 0.0074(18) 0.0075(18) -0.0013(18)
C41 0.030(2) 0.035(2) 0.023(2) 0.0003(18) 0.0076(17) -0.0018(19)
C42 0.036(2) 0.042(3) 0.043(3) -0.002(2) 0.015(2) 0.000(2)
C43 0.032(2) 0.067(4) 0.049(3) 0.001(3) 0.019(2) 0.002(2)
C44 0.034(3) 0.070(4) 0.039(3) 0.003(2) 0.012(2) -0.017(2)
C45 0.050(3) 0.043(3) 0.040(3) 0.002(2) 0.016(2) -0.016(2)
C46 0.036(2) 0.038(3) 0.032(2) 0.002(2) 0.0127(19) 0.000(2)

loop_
_atom_type_symbol
_atom_type_description
_atom_type_scat_dispersion_real
_atom_type_scat_dispersion_imag
_atom_type_scat_source
C C 0.0033 0.0016 'International Tables Vol C Tables 4.2.6.8 and 6.1.1.4'
H H 0.0000 0.0000 'International Tables Vol C Tables 4.2.6.8 and 6.1.1.4'
O O 0.0106 0.0060 'International Tables Vol C Tables 4.2.6.8 and 6.1.1.4'
P P 0.1023 0.0942 'International Tables Vol C Tables 4.2.6.8 and 6.1.1.4'
Co Co 0.3494 0.9721 'International Tables Vol C Tables 4.2.6.8 and 6.1.1.4'

loop_
_geom_angle_atom_site_label_1
_geom_angle_atom_site_label_2
_geom_angle_atom_site_label_3
_geom_angle
H Co C1 78.5(16)
H Co C2 87.3(17)
C1 Co C2 119.1(2)
H Co P1 170.2(16)
C1 Co P1 94.58(14)
C2 Co P1 102.17(13)
H Co P2 82.5(17)
C1 Co P2 120.11(14)
C2 Co P2 116.00(14)
P1 Co P2 95.22(4)
C3 P1 C35 106.84(17)
C3 P1 C41 105.27(17)
C35 P1 C41 101.03(17)
C3 P1 Co 108.23(13)
C35 P1 Co 120.02(13)
C41 P1 Co 114.30(14)
C29 P2 C23 102.32(16)
C29 P2 C22 103.83(16)
C23 P2 C22 103.22(16)
C29 P2 Co 116.94(13)
C23 P2 Co 114.68(13)
C22 P2 Co 114.12(12)
O1 C1 Co 176.1(4)
O2 C2 Co 175.6(4)
C12 C3 C4 118.1(3)
C12 C3 P1 121.2(3)
C4 C3 P1 119.6(3)
C5 C4 C3 122.0(4)
C4 C5 C6 121.5(4)
C5 C6 C7 122.6(4)
C5 C6 C11 118.1(4)
C7 C6 C11 119.3(4)
C8 C7 C6 121.7(4)
C7 C8 C9 119.7(4)
C10 C9 C8 120.8(4)
C9 C10 C11 120.8(4)
C10 C11 C12 122.6(3)
C10 C11 C6 117.8(4)
C12 C11 C6 119.6(3)
C3 C12 C11 120.7(3)
C3 C12 C13 121.1(3)
C11 C12 C13 118.3(3)
C22 C13 C14 120.7(3)
C22 C13 C12 121.2(3)
C14 C13 C12 118.1(3)
C15 C14 C19 118.1(3)
C15 C14 C13 122.7(3)
C19 C14 C13 119.2(3)
C16 C15 C14 121.2(4)
C15 C16 C17 120.6(4)
C18 C17 C16 120.2(4)
C17 C18 C19 120.8(4)
C20 C19 C18 122.5(4)
C20 C19 C14 118.4(3)
C18 C19 C14 119.0(4)
C21 C20 C19 121.6(3)
C20 C21 C22 121.5(4)
C13 C22 C21 118.6(3)
C13 C22 P2 121.1(2)
C21 C22 P2 119.6(3)
C24 C23 C28 117.2(4)
C24 C23 P2 119.5(3)
C28 C23 P2 123.3(3)
C23 C24 C25 121.4(4)
C26 C25 C24 120.3(4)
C25 C26 C27 119.3(4)
C26 C27 C28 120.2(4)
C27 C28 C23 121.5(4)
C34 C29 C30 117.1(3)
C34 C29 P2 122.8(3)
C30 C29 P2 120.1(3)
C31 C30 C29 121.1(4)
C32 C31 C30 120.4(4)
C31 C32 C33 119.9(4)
C32 C33 C34 120.1(4)
C33 C34 C29 121.4(4)
C36 C35 C40 118.6(4)
C36 C35 P1 122.1(3)
C40 C35 P1 119.3(3)
C35 C36 C37 120.4(4)
C38 C37 C36 120.4(4)
C37 C38 C39 119.8(4)
C38 C39 C40 120.5(4)
C39 C40 C35 120.3(4)
C46 C41 C42 118.2(4)
C46 C41 P1 117.1(3)
C42 C41 P1 124.5(3)
C43 C42 C41 120.5(4)
C44 C43 C42 120.8(4)
C45 C44 C43 119.3(4)
C44 C45 C46 120.7(4)
C41 C46 C45 120.5(4)

loop_
_geom_bond_atom_site_label_1
_geom_bond_atom_site_label_2
_geom_bond_distance
Co H 1.39(4)
Co C1 1.728(4)
Co C2 1.747(5)
Co P1 2.1956(11)
Co P2 2.2091(11)
P1 C3 1.823(4)
P1 C35 1.832(4)
P1 C41 1.838(4)
P2 C29 1.842(4)
P2 C23 1.846(4)
P2 C22 1.847(4)
C1 O1 1.154(4)
C2 O2 1.149(5)
C3 C12 1.388(5)
C3 C4 1.423(5)
C4 C5 1.352(5)
C5 C6 1.408(6)
C6 C7 1.409(5)
C6 C11 1.428(5)
C7 C8 1.349(6)
C8 C9 1.399(6)
C9 C10 1.378(6)
C10 C11 1.409(5)
C11 C12 1.427(5)
C12 C13 1.497(5)
C13 C22 1.388(5)
C13 C14 1.428(5)
C14 C15 1.416(5)
C14 C19 1.425(5)
C15 C16 1.366(5)
C16 C17 1.400(6)
C17 C18 1.363(6)
C18 C19 1.420(5)
C19 C20 1.414(5)
C20 C21 1.346(5)
C21 C22 1.425(5)
C23 C24 1.371(5)
C23 C28 1.383(5)
C24 C25 1.387(5)
C25 C26 1.361(6)
C26 C27 1.369(6)
C27 C28 1.377(5)
C29 C34 1.385(5)
C29 C30 1.390(5)
C30 C31 1.383(5)
C31 C32 1.358(6)
C32 C33 1.367(6)
C33 C34 1.379(5)
C35 C36 1.383(5)
C35 C40 1.390(5)
C36 C37 1.387(5)
C37 C38 1.368(6)
C38 C39 1.368(6)
C39 C40 1.384(5)
C41 C46 1.378(5)
C41 C42 1.389(5)
C42 C43 1.379(6)
C43 C44 1.369(6)
C44 C45 1.360(6)
C45 C46 1.393(5)
